data_4301159
loop_
_publ_author_name
'Errun Ding'
'Matthew R. Sturgeon'
'Aaron Rath'
'Xuenian Chen'
'Mark A. Keane'
'Sheldon G. Shore'

_publ_section_title
;
Syntheses and Structures of Alkaline Earth-Transition Metal Bimetallic
Complexes As Heterogeneous Hydrodechlorination Catalyst Precursors
;
_journal_name_full 'Inorganic Chemistry'
_journal_page_first 325
_journal_page_last 330
_journal_paper_doi 10.1021/ic801912x
_journal_volume 48
_journal_year 2009
_chemical_formula_moiety 'C16 H28 N8 O4 Pt Sr'
_chemical_formula_sum 'C16 H28 N8 O4 Pt Sr'
_chemical_formula_weight 679.17
_chemical_name_systematic
; 
 Tetra(N,N-dimethylformamide)Strontium Tetracyanoplatinate(II) 
;
_space_group_IT_number 2
_symmetry_cell_setting triclinic
_symmetry_space_group_name_Hall '-P 1'
_symmetry_space_group_name_H-M 'P -1'
_atom_sites_solution_hydrogens geom
_atom_sites_solution_primary direct
_atom_sites_solution_secondary difmap
_audit_creation_method SHELXL-97
_cell_angle_alpha 83.24(3)
_cell_angle_beta 86.87(3)
_cell_angle_gamma 83.85(3)
_cell_formula_units_Z 2
_cell_length_a 8.8921(18)
_cell_length_b 11.160(2)
_cell_length_c 12.438(3)
_cell_measurement_reflns_used 5496
_cell_measurement_temperature 150(2)
_cell_measurement_theta_max 27.48
_cell_measurement_theta_min 2.26
_cell_volume 1217.6(5)
_computing_cell_refinement 'HKL Scalepack (Otwinowski & Minor, 1997)'
_computing_data_collection 'Collect (Nonius BV, 1997-2000)'
_computing_data_reduction 'HKL Denzo and Scalepack (Otwinowski & Minor, 1997)'
_computing_molecular_graphics SHELXTL-97
_computing_publication_material SHELXTL-97
_computing_structure_refinement 'SHELXL-97 (Sheldrick, 1997)'
_computing_structure_solution 'SHELXS-97 (Sheldrick, 1990)'
_diffrn_ambient_temperature 150(2)
_diffrn_measured_fraction_theta_full 0.997
_diffrn_measured_fraction_theta_max 0.997
_diffrn_measurement_device_type 'Nonius Kappa CCD'
_diffrn_measurement_method 'Phi and omega scans'
_diffrn_radiation_monochromator graphite
_diffrn_radiation_source 'fine-focus sealed tube'
_diffrn_radiation_type MoK\a
_diffrn_radiation_wavelength 0.71073
_diffrn_reflns_av_R_equivalents 0.0322
_diffrn_reflns_av_sigmaI/netI 0.0428
_diffrn_reflns_limit_h_max 11
_diffrn_reflns_limit_h_min -11
_diffrn_reflns_limit_k_max 14
_diffrn_reflns_limit_k_min -14
_diffrn_reflns_limit_l_max 16
_diffrn_reflns_limit_l_min -16
_diffrn_reflns_number 10643
_diffrn_reflns_theta_full 27.51
_diffrn_reflns_theta_max 27.51
_diffrn_reflns_theta_min 2.31
_exptl_absorpt_coefficient_mu 7.965
_exptl_absorpt_correction_T_max 0.52899
_exptl_absorpt_correction_T_min 0.12507
_exptl_absorpt_correction_type multi-scan
_exptl_absorpt_process_details 'HKL scalepack (Otwinowski & Minor, 1997)'
_exptl_crystal_colour 'Clear Colourless'
_exptl_crystal_density_diffrn 1.853
_exptl_crystal_density_method 'not measured'
_exptl_crystal_description Cubic
_exptl_crystal_F_000 656
_exptl_crystal_size_max 0.31
_exptl_crystal_size_mid 0.23
_exptl_crystal_size_min 0.08
_refine_diff_density_max 2.766
_refine_diff_density_min -2.725
_refine_diff_density_rms 0.183
_refine_ls_extinction_method none
_refine_ls_goodness_of_fit_ref 1.042
_refine_ls_hydrogen_treatment constr
_refine_ls_matrix_type full
_refine_ls_number_parameters 279
_refine_ls_number_reflns 5593
_refine_ls_number_restraints 0
_refine_ls_restrained_S_all 1.042
_refine_ls_R_factor_all 0.0364
_refine_ls_R_factor_gt 0.0321
_refine_ls_shift/su_max 0.001
_refine_ls_shift/su_mean 0.000
_refine_ls_structure_factor_coef Fsqd
_refine_ls_weighting_details 'calc w=1/[\s^2^(Fo^2^)+(0.0522P)^2^+0.4820P] where P=(Fo^2^+2Fc^2^)/3'
_refine_ls_weighting_scheme calc
_refine_ls_wR_factor_gt 0.0801
_refine_ls_wR_factor_ref 0.0822
_reflns_number_gt 5097
_reflns_number_total 5593
_reflns_threshold_expression >2sigma(I)
_cod_data_source_file ic801912x_si_001_6.cif
_cod_data_source_block SrPt
_cod_depositor_comments
;
The following automatic conversions were performed:
'_exptl_absorpt_correction_type' value 'multi scan' changed to
'multi-scan' according to
'/home/saulius/struct/CIF-dictionaries/cif_core.dic' dictionary named
'cif_core.dic' version 2.4.1 from 2010-06-29.

Automatic conversion script
Id: cif_fix_enum 1527 2010-12-29 10:47:43Z saulius 
;
_cod_database_code 4301159

loop_
_symmetry_equiv_pos_as_xyz
'x, y, z'
'-x, -y, -z'

loop_
_atom_site_label
_atom_site_type_symbol
_atom_site_fract_x
_atom_site_fract_y
_atom_site_fract_z
_atom_site_U_iso_or_equiv
_atom_site_adp_type
_atom_site_occupancy
_atom_site_symmetry_multiplicity
_atom_site_calc_flag
_atom_site_refinement_flags
_atom_site_disorder_assembly
_atom_site_disorder_group
Pt1 Pt 0.632757(16) 0.745578(12) 0.681068(11) 0.01378(7) Uani 1 1 d . . .
Sr1 Sr 0.38694(4) 0.75651(3) 0.27652(3) 0.01390(9) Uani 1 1 d . . .
C1 C 0.4888(5) 0.7486(4) 0.5637(3) 0.0177(9) Uani 1 1 d . . .
C2 C 0.5759(5) 0.9215(4) 0.6935(3) 0.0185(9) Uani 1 1 d . . .
C3 C 0.7899(5) 0.7407(4) 0.7911(4) 0.0234(9) Uani 1 1 d . . .
C4 C 0.6768(5) 0.5674(4) 0.6733(3) 0.0162(8) Uani 1 1 d . . .
N1 N 0.4153(4) 0.7464(4) 0.4906(3) 0.0227(8) Uani 1 1 d . . .
N2 N 0.5431(5) 1.0220(3) 0.7025(3) 0.0253(9) Uani 1 1 d . . .
N3 N 0.8832(5) 0.7398(4) 0.8523(4) 0.0355(10) Uani 1 1 d . . .
N4 N 0.6910(4) 0.4655(3) 0.6706(3) 0.0221(8) Uani 1 1 d . . .
O1 O 0.6491(4) 0.6584(3) 0.3085(3) 0.0259(7) Uani 1 1 d . . .
O2 O 0.4666(4) 0.6664(3) 0.1006(3) 0.0345(8) Uani 1 1 d . . .
O3 O 0.2770(5) 0.8947(3) 0.1171(3) 0.0431(10) Uani 1 1 d . . .
O4 O 0.1161(4) 0.8195(3) 0.3361(3) 0.0303(8) Uani 1 1 d . . .
N11 N 0.8447(4) 0.5164(3) 0.3485(3) 0.0200(7) Uani 1 1 d . . .
N21 N 0.3271(4) 0.6178(4) -0.0332(3) 0.0227(8) Uani 1 1 d . . .
N31 N 0.2287(5) 1.0154(4) -0.0384(3) 0.0275(9) Uani 1 1 d . . .
N41 N -0.0788(4) 0.9576(3) 0.3771(3) 0.0213(8) Uani 1 1 d . . .
C11 C 0.7053(5) 0.5680(4) 0.3651(4) 0.0225(9) Uani 1 1 d . . .
H11 H 0.6452 0.5335 0.4239 0.027 Uiso 1 1 calc R . .
C21 C 0.4444(5) 0.6603(4) 0.0052(4) 0.0266(10) Uani 1 1 d . . .
H21 H 0.5187 0.6890 -0.0465 0.032 Uiso 1 1 calc R . .
C31 C 0.2861(6) 0.9906(4) 0.0583(4) 0.0291(11) Uani 1 1 d . . .
H31 H 0.3380 1.0509 0.0842 0.035 Uiso 1 1 calc R . .
C41 C 0.0555(5) 0.9251(4) 0.3321(4) 0.0230(10) Uani 1 1 d . . .
H41 H 0.1092 0.9873 0.2941 0.028 Uiso 1 1 calc R . .
C12 C 0.9407(5) 0.5648(4) 0.2585(4) 0.0282(11) Uani 1 1 d . . .
H12A H 0.8774 0.6135 0.2041 0.042 Uiso 1 1 calc R . .
H12B H 0.9989 0.4977 0.2258 0.042 Uiso 1 1 calc R . .
H12C H 1.0104 0.6158 0.2852 0.042 Uiso 1 1 calc R . .
C13 C 0.9062(6) 0.4074(4) 0.4148(4) 0.0300(11) Uani 1 1 d . . .
H13A H 0.8332 0.3861 0.4740 0.045 Uiso 1 1 calc R . .
H13B H 1.0011 0.4225 0.4450 0.045 Uiso 1 1 calc R . .
H13C H 0.9256 0.3404 0.3700 0.045 Uiso 1 1 calc R . .
C22 C 0.3134(6) 0.6117(5) -0.1491(4) 0.0340(12) Uani 1 1 d . . .
H22A H 0.3904 0.6568 -0.1903 0.051 Uiso 1 1 calc R . .
H22B H 0.2125 0.6474 -0.1707 0.051 Uiso 1 1 calc R . .
H22C H 0.3280 0.5268 -0.1638 0.051 Uiso 1 1 calc R . .
C23 C 0.2070(7) 0.5732(6) 0.0387(4) 0.0476(16) Uani 1 1 d . . .
H23A H 0.2278 0.5826 0.1137 0.071 Uiso 1 1 calc R . .
H23B H 0.2014 0.4872 0.0318 0.071 Uiso 1 1 calc R . .
H23C H 0.1104 0.6195 0.0194 0.071 Uiso 1 1 calc R . .
C32 C 0.1472(7) 0.9275(5) -0.0832(4) 0.0430(14) Uani 1 1 d . . .
H32A H 0.1275 0.8616 -0.0265 0.065 Uiso 1 1 calc R . .
H32B H 0.2084 0.8943 -0.1428 0.065 Uiso 1 1 calc R . .
H32C H 0.0509 0.9674 -0.1103 0.065 Uiso 1 1 calc R . .
C33 C 0.2373(8) 1.1313(5) -0.1031(5) 0.0495(16) Uani 1 1 d . . .
H33A H 0.2903 1.1840 -0.0638 0.074 Uiso 1 1 calc R . .
H33B H 0.1348 1.1694 -0.1175 0.074 Uiso 1 1 calc R . .
H33C H 0.2926 1.1190 -0.1719 0.074 Uiso 1 1 calc R . .
C42 C -0.1701(6) 0.8681(5) 0.4356(4) 0.0344(12) Uani 1 1 d . . .
H42A H -0.1162 0.7869 0.4345 0.052 Uiso 1 1 calc R . .
H42B H -0.2670 0.8715 0.4009 0.052 Uiso 1 1 calc R . .
H42C H -0.1886 0.8858 0.5108 0.052 Uiso 1 1 calc R . .
C43 C -0.1399(6) 1.0844(4) 0.3733(4) 0.0321(11) Uani 1 1 d . . .
H43A H -0.0711 1.1352 0.3293 0.048 Uiso 1 1 calc R . .
H43B H -0.1504 1.1081 0.4470 0.048 Uiso 1 1 calc R . .
H43C H -0.2393 1.0953 0.3412 0.048 Uiso 1 1 calc R . .

loop_
_atom_site_aniso_label
_atom_site_aniso_U_11
_atom_site_aniso_U_22
_atom_site_aniso_U_33
_atom_site_aniso_U_23
_atom_site_aniso_U_13
_atom_site_aniso_U_12
Pt1 0.01679(10) 0.00977(9) 0.01522(10) -0.00199(6) -0.00122(6) -0.00249(6)
Sr1 0.01604(19) 0.01125(18) 0.01471(19) -0.00284(13) -0.00275(14) -0.00022(14)
C1 0.024(2) 0.0079(19) 0.021(2) -0.0028(15) 0.0039(17) 0.0001(16)
C2 0.019(2) 0.016(2) 0.021(2) 0.0001(16) -0.0061(17) -0.0031(17)
C3 0.029(2) 0.016(2) 0.026(2) -0.0041(17) -0.0018(19) -0.0040(18)
C4 0.020(2) 0.014(2) 0.0142(19) -0.0009(15) -0.0019(16) -0.0015(16)
N1 0.028(2) 0.024(2) 0.0163(18) -0.0057(15) -0.0036(16) -0.0008(16)
N2 0.033(2) 0.0146(19) 0.029(2) -0.0029(15) -0.0096(17) -0.0018(16)
N3 0.034(2) 0.031(2) 0.043(3) -0.0102(19) -0.017(2) 0.001(2)
N4 0.026(2) 0.0127(19) 0.028(2) -0.0042(15) -0.0023(16) -0.0019(15)
O1 0.0199(16) 0.0279(18) 0.0296(17) -0.0068(14) -0.0064(13) 0.0050(14)
O2 0.035(2) 0.048(2) 0.0231(17) -0.0168(15) -0.0019(14) 0.0007(17)
O3 0.076(3) 0.0252(19) 0.0288(19) 0.0020(15) -0.0252(19) -0.0004(19)
O4 0.0215(17) 0.0270(19) 0.042(2) -0.0061(15) -0.0010(14) 0.0048(14)
N11 0.0172(18) 0.0193(19) 0.0233(18) -0.0028(14) -0.0005(14) -0.0014(14)
N21 0.027(2) 0.026(2) 0.0150(17) -0.0048(15) 0.0000(15) -0.0047(17)
N31 0.040(2) 0.022(2) 0.0195(19) 0.0017(15) -0.0061(17) -0.0010(18)
N41 0.0193(19) 0.021(2) 0.0231(19) -0.0029(15) 0.0002(15) 0.0015(15)
C11 0.017(2) 0.029(3) 0.024(2) -0.0104(19) 0.0022(17) -0.0044(18)
C21 0.025(2) 0.033(3) 0.022(2) -0.0109(19) 0.0023(18) -0.002(2)
C31 0.039(3) 0.023(3) 0.025(2) -0.0050(19) -0.009(2) 0.004(2)
C41 0.018(2) 0.025(2) 0.026(2) -0.0020(19) -0.0020(18) -0.0031(18)
C12 0.021(2) 0.024(3) 0.038(3) 0.001(2) 0.005(2) -0.0011(19)
C13 0.034(3) 0.020(2) 0.035(3) 0.002(2) -0.004(2) 0.000(2)
C22 0.032(3) 0.051(3) 0.022(2) -0.011(2) 0.000(2) -0.010(2)
C23 0.046(3) 0.074(5) 0.025(3) 0.005(3) 0.001(2) -0.031(3)
C32 0.060(4) 0.041(3) 0.030(3) -0.002(2) -0.019(3) -0.007(3)
C33 0.069(4) 0.042(4) 0.034(3) 0.018(3) -0.003(3) -0.011(3)
C42 0.026(3) 0.039(3) 0.038(3) 0.001(2) 0.004(2) -0.010(2)
C43 0.039(3) 0.025(3) 0.031(3) -0.008(2) -0.003(2) 0.009(2)

loop_
_atom_type_symbol
_atom_type_description
_atom_type_scat_dispersion_real
_atom_type_scat_dispersion_imag
_atom_type_scat_source
C C 0.0033 0.0016 'International Tables Vol C Tables 4.2.6.8 and 6.1.1.4'
H H 0.0000 0.0000 'International Tables Vol C Tables 4.2.6.8 and 6.1.1.4'
N N 0.0061 0.0033 'International Tables Vol C Tables 4.2.6.8 and 6.1.1.4'
O O 0.0106 0.0060 'International Tables Vol C Tables 4.2.6.8 and 6.1.1.4'
Sr Sr -1.5307 3.2498 'International Tables Vol C Tables 4.2.6.8 and 6.1.1.4'
Pt Pt -1.7033 8.3905 'International Tables Vol C Tables 4.2.6.8 and 6.1.1.4'

loop_
_geom_angle_atom_site_label_1
_geom_angle_atom_site_label_2
_geom_angle_atom_site_label_3
_geom_angle
_geom_angle_site_symmetry_1
_geom_angle_site_symmetry_3
_geom_angle_publ_flag
C1 Pt1 C2 91.33(17) . . ?
C1 Pt1 C4 87.63(17) . . ?
C2 Pt1 C4 176.30(16) . . ?
C1 Pt1 C3 175.82(17) . . ?
C2 Pt1 C3 90.21(18) . . ?
C4 Pt1 C3 91.08(18) . . ?
O1 Sr1 O4 153.32(10) . . ?
O1 Sr1 O3 131.53(13) . . ?
O4 Sr1 O3 74.74(13) . . ?
O1 Sr1 O2 76.20(11) . . ?
O4 Sr1 O2 124.70(12) . . ?
O3 Sr1 O2 70.15(12) . . ?
O1 Sr1 N4 84.02(12) . 2_666 ?
O4 Sr1 N4 83.77(12) . 2_666 ?
O3 Sr1 N4 122.12(12) . 2_666 ?
O2 Sr1 N4 80.47(12) . 2_666 ?
O1 Sr1 N2 94.14(12) . 2_676 ?
O4 Sr1 N2 89.40(12) . 2_676 ?
O3 Sr1 N2 73.46(12) . 2_676 ?
O2 Sr1 N2 118.44(13) . 2_676 ?
N4 Sr1 N2 160.08(11) 2_666 2_676 ?
O1 Sr1 N1 75.19(12) . . ?
O4 Sr1 N1 79.76(12) . . ?
O3 Sr1 N1 141.42(12) . . ?
O2 Sr1 N1 147.97(12) . . ?
N4 Sr1 N1 82.51(12) 2_666 . ?
N2 Sr1 N1 77.86(12) 2_676 . ?
N1 C1 Pt1 174.4(4) . . ?
N2 C2 Pt1 178.9(4) . . ?
N3 C3 Pt1 178.0(5) . . ?
N4 C4 Pt1 175.1(4) . . ?
C1 N1 Sr1 150.3(3) . . ?
C2 N2 Sr1 151.9(4) . 2_676 ?
C4 N4 Sr1 153.5(3) . 2_666 ?
C11 O1 Sr1 135.5(3) . . ?
C21 O2 Sr1 149.0(3) . . ?
C31 O3 Sr1 145.4(4) . . ?
C41 O4 Sr1 125.7(3) . . ?
C11 N11 C12 120.3(4) . . ?
C11 N11 C13 122.4(4) . . ?
C12 N11 C13 117.3(4) . . ?
C21 N21 C23 121.0(4) . . ?
C21 N21 C22 122.2(4) . . ?
C23 N21 C22 116.8(4) . . ?
C31 N31 C33 122.5(5) . . ?
C31 N31 C32 120.8(4) . . ?
C33 N31 C32 116.7(4) . . ?
C41 N41 C42 121.4(4) . . ?
C41 N41 C43 121.6(4) . . ?
C42 N41 C43 117.0(4) . . ?
O1 C11 N11 123.7(4) . . ?
O1 C11 H11 118.2 . . ?
N11 C11 H11 118.2 . . ?
O2 C21 N21 126.5(4) . . ?
O2 C21 H21 116.7 . . ?
N21 C21 H21 116.7 . . ?
O3 C31 N31 124.4(5) . . ?
O3 C31 H31 117.8 . . ?
N31 C31 H31 117.8 . . ?
O4 C41 H41 117.7 . . ?
N41 C41 H41 117.7 . . ?
Sr1 C41 H41 81.0 . . ?
N11 C12 H12A 109.5 . . ?
N11 C12 H12B 109.5 . . ?
H12A C12 H12B 109.5 . . ?
N11 C12 H12C 109.5 . . ?
H12A C12 H12C 109.5 . . ?
H12B C12 H12C 109.5 . . ?
N11 C13 H13A 109.5 . . ?
N11 C13 H13B 109.5 . . ?
H13A C13 H13B 109.5 . . ?
N11 C13 H13C 109.5 . . ?
H13A C13 H13C 109.5 . . ?
H13B C13 H13C 109.5 . . ?
N21 C22 H22A 109.5 . . ?
N21 C22 H22B 109.5 . . ?
H22A C22 H22B 109.5 . . ?
N21 C22 H22C 109.5 . . ?
H22A C22 H22C 109.5 . . ?
H22B C22 H22C 109.5 . . ?
N21 C23 H23A 109.5 . . ?
N21 C23 H23B 109.5 . . ?
H23A C23 H23B 109.5 . . ?
N21 C23 H23C 109.5 . . ?
H23A C23 H23C 109.5 . . ?
H23B C23 H23C 109.5 . . ?
N31 C32 H32A 109.5 . . ?
N31 C32 H32B 109.5 . . ?
H32A C32 H32B 109.5 . . ?
N31 C32 H32C 109.5 . . ?
H32A C32 H32C 109.5 . . ?
H32B C32 H32C 109.5 . . ?
N31 C33 H33A 109.5 . . ?
N31 C33 H33B 109.5 . . ?
H33A C33 H33B 109.5 . . ?
N31 C33 H33C 109.5 . . ?
H33A C33 H33C 109.5 . . ?
H33B C33 H33C 109.5 . . ?
N41 C42 H42A 109.5 . . ?
N41 C42 H42B 109.5 . . ?
H42A C42 H42B 109.5 . . ?
N41 C42 H42C 109.5 . . ?
H42A C42 H42C 109.5 . . ?
H42B C42 H42C 109.5 . . ?
N41 C43 H43A 109.5 . . ?
N41 C43 H43B 109.5 . . ?
H43A C43 H43B 109.5 . . ?
N41 C43 H43C 109.5 . . ?
H43A C43 H43C 109.5 . . ?
H43B C43 H43C 109.5 . . ?

loop_
_geom_bond_atom_site_label_1
_geom_bond_atom_site_label_2
_geom_bond_distance
_geom_bond_site_symmetry_2
_geom_bond_publ_flag
Pt1 C1 1.988(5) . ?
Pt1 C2 1.996(4) . ?
Pt1 C4 1.998(4) . ?
Pt1 C3 2.001(5) . ?
Sr1 O1 2.499(3) . ?
Sr1 O4 2.532(3) . ?
Sr1 O3 2.537(4) . ?
Sr1 O2 2.549(3) . ?
Sr1 N4 2.644(4) 2_666 ?
Sr1 N2 2.658(4) 2_676 ?
Sr1 N1 2.677(4) . ?
C1 N1 1.152(6) . ?
C2 N2 1.144(6) . ?
C3 N3 1.155(7) . ?
C4 N4 1.135(5) . ?
O1 C11 1.236(6) . ?
O2 C21 1.224(5) . ?
O3 C31 1.232(6) . ?
O4 C41 1.239(6) . ?
N11 C11 1.326(6) . ?
N11 C12 1.458(6) . ?
N11 C13 1.459(6) . ?
N21 C21 1.325(6) . ?
N21 C23 1.447(6) . ?
N21 C22 1.463(6) . ?
N31 C31 1.319(6) . ?
N31 C33 1.448(6) . ?
N31 C32 1.457(7) . ?
N41 C41 1.324(6) . ?
N41 C42 1.457(6) . ?
N41 C43 1.458(6) . ?
C11 H11 0.9500 . ?
C21 H21 0.9500 . ?
C31 H31 0.9500 . ?
C41 H41 0.9500 . ?
C12 H12A 0.9800 . ?
C12 H12B 0.9800 . ?
C12 H12C 0.9800 . ?
C13 H13A 0.9800 . ?
C13 H13B 0.9800 . ?
C13 H13C 0.9800 . ?
C22 H22A 0.9800 . ?
C22 H22B 0.9800 . ?
C22 H22C 0.9800 . ?
C23 H23A 0.9800 . ?
C23 H23B 0.9800 . ?
C23 H23C 0.9800 . ?
C32 H32A 0.9800 . ?
C32 H32B 0.9800 . ?
C32 H32C 0.9800 . ?
C33 H33A 0.9800 . ?
C33 H33B 0.9800 . ?
C33 H33C 0.9800 . ?
C42 H42A 0.9800 . ?
C42 H42B 0.9800 . ?
C42 H42C 0.9800 . ?
C43 H43A 0.9800 . ?
C43 H43B 0.9800 . ?
C43 H43C 0.9800 . ?
